data_7236150
loop_
_publ_author_name
'Jim\'enez-P\'erez, V\'ictor M.'
'Garc\'ia-L\'opez, Mar\'ia C.'
'Mu\~noz-Flores, Blanca M.'
'Chan-Navarro, Rodrigo'
'Berrones-Reyes, Jessica C.'
'Dias, H. V. Rasika'
'Moggio, Ivana'
'Arias, Eduardo'
'Serrano-Mireles, Jes\'us A.'
'Chavez-Reyes, Arturo'

_publ_section_title
;
 New application of fluorescent organotin compounds derived from Schiff
 bases: synthesis, X-ray structures, photophysical properties,
 cytotoxicity and fluorescent bioimaging
;
_journal_issue 28
_journal_name_full 'Journal of Materials Chemistry B'
_journal_page_first 5731
_journal_paper_doi 10.1039/C5TB00717H
_journal_volume 3
_journal_year 2015
_chemical_formula_moiety 'C26 H29 N3 O4 Sn'
_chemical_formula_sum 'C26 H29 N3 O4 Sn'
_chemical_formula_weight 566.21
_space_group_crystal_system triclinic
_space_group_IT_number 2
_space_group_name_Hall '-P 1'
_space_group_name_H-M_alt 'P -1'
_atom_sites_solution_hydrogens geom
_atom_sites_solution_primary direct
_atom_sites_solution_secondary difmap
_audit_creation_date 2015-04-15
_audit_creation_method
;
Olex2 1.2
(compiled 2015.01.26 svn.r3150 for OlexSys, GUI svn.r4998)
;
_audit_update_record
;
2015-04-15 deposited with the CCDC.
2015-06-08 downloaded from the CCDC.
;
_cell_angle_alpha 109.408(1)
_cell_angle_beta 98.162(1)
_cell_angle_gamma 110.771(1)
_cell_formula_units_Z 4
_cell_length_a 11.1871(13)
_cell_length_b 15.2135(18)
_cell_length_c 17.015(2)
_cell_measurement_reflns_used 8505
_cell_measurement_temperature 100(2)
_cell_measurement_theta_max 28.27
_cell_measurement_theta_min 2.34
_cell_volume 2440.4(5)
_computing_cell_refinement 'Bruker SMART'
_computing_data_collection 'Bruker SMART'
_computing_data_reduction 'Bruker SAINT'
_computing_molecular_graphics 'Olex2 (Dolomanov et al., 2009)'
_computing_publication_material 'Olex2 (Dolomanov et al., 2009)'
_computing_structure_refinement 'ShelXL (Sheldrick, 2008)'
_computing_structure_solution 'ShelXS (Sheldrick, 2008)'
_diffrn_ambient_temperature 100.15
_diffrn_measured_fraction_theta_full 0.986
_diffrn_measured_fraction_theta_max 0.986
_diffrn_measurement_device_type 'CCD area detector'
_diffrn_measurement_method 'phi and omega scans'
_diffrn_radiation_monochromator graphite
_diffrn_radiation_type MoK\a
_diffrn_radiation_wavelength 0.71073
_diffrn_reflns_av_R_equivalents 0.0307
_diffrn_reflns_av_unetI/netI 0.0462
_diffrn_reflns_limit_h_max 14
_diffrn_reflns_limit_h_min -14
_diffrn_reflns_limit_k_max 20
_diffrn_reflns_limit_k_min -20
_diffrn_reflns_limit_l_max 22
_diffrn_reflns_limit_l_min -22
_diffrn_reflns_number 24265
_diffrn_reflns_theta_full 28.32
_diffrn_reflns_theta_max 28.32
_diffrn_reflns_theta_min 1.33
_diffrn_source 'fine-focus sealed tube'
_exptl_absorpt_coefficient_mu 1.084
_exptl_absorpt_correction_T_max 0.745
_exptl_absorpt_correction_T_min 0.606
_exptl_absorpt_correction_type multi-scan
_exptl_absorpt_process_details
'SADABS-2008/1 (Bruker,2008) was used for absorption correction. wR2(int) was 0.0526 before and 0.0384 after correction. The Ratio of minimum to maximum transmission is 0.8133. The \l/2 correction factor is 0.0015.'
_exptl_crystal_colour orange
_exptl_crystal_density_diffrn 1.541
_exptl_crystal_density_method 'not measured'
_exptl_crystal_description prism
_exptl_crystal_F_000 1152
_exptl_crystal_size_max 0.15
_exptl_crystal_size_mid 0.07
_exptl_crystal_size_min 0.05
_refine_diff_density_max 2.151
_refine_diff_density_min -0.767
_refine_diff_density_rms 0.142
_refine_ls_extinction_method none
_refine_ls_goodness_of_fit_ref 1.039
_refine_ls_hydrogen_treatment constr
_refine_ls_matrix_type full
_refine_ls_number_parameters 617
_refine_ls_number_reflns 11974
_refine_ls_number_restraints 0
_refine_ls_restrained_S_all 1.039
_refine_ls_R_factor_all 0.0520
_refine_ls_R_factor_gt 0.0407
_refine_ls_shift/su_max 0.002
_refine_ls_shift/su_mean 0.000
_refine_ls_structure_factor_coef Fsqd
_refine_ls_weighting_details 'calc w=1/[\s^2^(Fo^2^)+(0.0613P)^2^+0.0853P] where P=(Fo^2^+2Fc^2^)/3'
_refine_ls_weighting_scheme calc
_refine_ls_wR_factor_gt 0.0976
_refine_ls_wR_factor_ref 0.1046
_reflns_number_gt 9813
_reflns_number_total 11974
_reflns_threshold_expression >2sigma(I)
_cod_data_source_file c5tb00717h2.cif
_cod_data_source_block dias801m
_cod_original_cell_volume 2440.5(5)
_cod_database_code 7236150
_olex2_refinement_description
;
1. Fixed Uiso
 At 1.2 times of:
  All C(H) groups, All C(H,H) groups
 At 1.5 times of:
  All C(H,H,H) groups
2.a Secondary CH2 refined with riding coordinates:
 C19(H19A,H19B), C20(H20A,H20B), C21(H21A,H21B), C23(H23A,H23B), C24(H24A,
 H24B), C25(H25A,H25B), C45(H45A,H45B), C46(H46A,H46B), C47(H47A,H47B),
 C49(H49A,H49B), C50(H50A,H50B), C51(H51A,H51B)
2.b Aromatic/amide H refined with riding coordinates:
 C2(H2), C3(H3), C5(H5), C6(H6), C7(H7), C8(H8), C11(H11), C14(H14), C15(H15),
 C17(H17), C18(H18), C28(H28), C29(H29), C31(H31), C32(H32), C33(H33), C34(H34),
  C37(H37), C40(H40), C41(H41), C43(H43), C44(H44)
2.c Idealised Me refined as rotating group:
 C22(H22A,H22B,H22C), C26(H26A,H26B,H26C), C48(H48A,H48B,H48C), C52(H52A,H52B,
 H52C)
;
_olex2_submission_special_instructions 'No special instructions were received'

loop_
_space_group_symop_id
_space_group_symop_operation_xyz
1 'x, y, z'
2 '-x, -y, -z'

loop_
_atom_site_label
_atom_site_type_symbol
_atom_site_fract_x
_atom_site_fract_y
_atom_site_fract_z
_atom_site_U_iso_or_equiv
_atom_site_adp_type
_atom_site_occupancy
_atom_site_symmetry_multiplicity
_atom_site_calc_flag
_atom_site_refinement_flags
Sn1 Sn 0.687845(18) 0.661284(14) 0.378893(12) 0.01715(6) Uani 1 1 d .
O1 O 0.53292(19) 0.54418(15) 0.26713(13) 0.0206(4) Uani 1 1 d .
O2 O 0.7704(2) 0.77125(15) 0.51204(13) 0.0220(4) Uani 1 1 d .
O3 O 0.9761(2) 1.12277(17) 0.93792(14) 0.0325(5) Uani 1 1 d .
O4 O 0.8465(3) 1.0075(2) 0.97104(16) 0.0554(9) Uani 1 1 d .
N1 N 0.5374(2) 0.61756(18) 0.44258(15) 0.0178(5) Uani 1 1 d .
N2 N 0.5737(2) 0.67609(18) 0.53313(15) 0.0203(5) Uani 1 1 d .
N3 N 0.8917(3) 1.0359(2) 0.91844(16) 0.0265(6) Uani 1 1 d .
C1 C 0.4143(3) 0.4718(2) 0.25460(19) 0.0192(6) Uani 1 1 d .
C2 C 0.3440(3) 0.3956(2) 0.16764(19) 0.0220(6) Uani 1 1 d .
H2 H 0.3851 0.3979 0.1227 0.026 Uiso 1 1 calc R
C3 C 0.2192(3) 0.3194(2) 0.14746(19) 0.0215(6) Uani 1 1 d .
H3 H 0.1751 0.2699 0.0889 0.026 Uiso 1 1 calc R
C4 C 0.1539(3) 0.3129(2) 0.21268(19) 0.0201(6) Uani 1 1 d .
C5 C 0.0246(3) 0.2335(2) 0.1904(2) 0.0241(6) Uani 1 1 d .
H5 H -0.0185 0.1846 0.1315 0.029 Uiso 1 1 calc R
C6 C -0.0393(3) 0.2260(2) 0.2521(2) 0.0242(6) Uani 1 1 d .
H6 H -0.1267 0.1728 0.2363 0.029 Uiso 1 1 calc R
C7 C 0.0258(3) 0.2984(2) 0.3400(2) 0.0229(6) Uani 1 1 d .
H7 H -0.0177 0.2933 0.3834 0.028 Uiso 1 1 calc R
C8 C 0.1515(3) 0.3760(2) 0.36271(19) 0.0206(6) Uani 1 1 d .
H8 H 0.1932 0.4240 0.4220 0.025 Uiso 1 1 calc R
C9 C 0.2208(3) 0.3868(2) 0.30069(18) 0.0181(6) Uani 1 1 d .
C10 C 0.3542(3) 0.4672(2) 0.32135(18) 0.0180(6) Uani 1 1 d .
C11 C 0.4183(3) 0.5403(2) 0.41014(18) 0.0195(6) Uani 1 1 d .
H11 H 0.3688 0.5318 0.4502 0.023 Uiso 1 1 calc R
C12 C 0.6930(3) 0.7524(2) 0.56054(18) 0.0182(6) Uani 1 1 d .
C13 C 0.7440(3) 0.8234(2) 0.65445(18) 0.0186(6) Uani 1 1 d .
C14 C 0.6771(3) 0.8021(2) 0.71369(19) 0.0210(6) Uani 1 1 d .
H14 H 0.5983 0.7398 0.6944 0.025 Uiso 1 1 calc R
C15 C 0.7248(3) 0.8713(2) 0.80061(19) 0.0239(6) Uani 1 1 d .
H15 H 0.6798 0.8575 0.8415 0.029 Uiso 1 1 calc R
C16 C 0.8400(3) 0.9611(2) 0.82601(19) 0.0205(6) Uani 1 1 d .
C17 C 0.9085(3) 0.9849(2) 0.76954(19) 0.0222(6) Uani 1 1 d .
H17 H 0.9866 1.0478 0.7892 0.027 Uiso 1 1 calc R
C18 C 0.8608(3) 0.9146(2) 0.68309(18) 0.0198(6) Uani 1 1 d .
H18 H 0.9076 0.9285 0.6430 0.024 Uiso 1 1 calc R
C19 C 0.8019(3) 0.5761(2) 0.38502(19) 0.0209(6) Uani 1 1 d .
H19A H 0.8536 0.5775 0.3425 0.025 Uiso 1 1 calc R
H19B H 0.8661 0.6089 0.4440 0.025 Uiso 1 1 calc R
C20 C 0.7105(3) 0.4636(2) 0.36488(19) 0.0214(6) Uani 1 1 d .
H20A H 0.6559 0.4630 0.4059 0.026 Uiso 1 1 calc R
H20B H 0.6486 0.4308 0.3051 0.026 Uiso 1 1 calc R
C21 C 0.7874(3) 0.4000(2) 0.3719(2) 0.0256(6) Uani 1 1 d .
H21A H 0.8465 0.4307 0.4323 0.031 Uiso 1 1 calc R
H21B H 0.8444 0.4022 0.3325 0.031 Uiso 1 1 calc R
C22 C 0.6928(3) 0.2873(2) 0.3480(2) 0.0279(7) Uani 1 1 d .
H22A H 0.6350 0.2850 0.3862 0.042 Uiso 1 1 calc R
H22B H 0.7453 0.2495 0.3552 0.042 Uiso 1 1 calc R
H22C H 0.6374 0.2556 0.2872 0.042 Uiso 1 1 calc R
C23 C 0.7067(3) 0.7728(2) 0.32634(18) 0.0198(6) Uani 1 1 d .
H23A H 0.7640 0.7669 0.2874 0.024 Uiso 1 1 calc R
H23B H 0.6170 0.7541 0.2896 0.024 Uiso 1 1 calc R
C24 C 0.7640(3) 0.8861(2) 0.39042(18) 0.0211(6) Uani 1 1 d .
H24A H 0.7005 0.8962 0.4235 0.025 Uiso 1 1 calc R
H24B H 0.8490 0.9044 0.4325 0.025 Uiso 1 1 calc R
C25 C 0.7895(3) 0.9570(2) 0.3432(2) 0.0252(6) Uani 1 1 d .
H25A H 0.7042 0.9377 0.3009 0.030 Uiso 1 1 calc R
H25B H 0.8523 0.9458 0.3098 0.030 Uiso 1 1 calc R
C26 C 0.8469(4) 1.0712(2) 0.4033(2) 0.0310(7) Uani 1 1 d .
H26A H 0.7833 1.0838 0.4345 0.047 Uiso 1 1 calc R
H26B H 0.8628 1.1121 0.3687 0.047 Uiso 1 1 calc R
H26C H 0.9315 1.0912 0.4455 0.047 Uiso 1 1 calc R
Sn2 Sn 0.767613(18) 0.553778(14) 0.093173(12) 0.01829(6) Uani 1 1 d .
O5 O 0.8936(2) 0.66578(15) 0.21820(13) 0.0217(4) Uani 1 1 d .
O6 O 0.7232(2) 0.46226(15) -0.04301(13) 0.0226(4) Uani 1 1 d .
O7 O 0.6421(2) 0.19676(18) -0.47836(14) 0.0341(5) Uani 1 1 d .
O8 O 0.8393(2) 0.30647(19) -0.46486(15) 0.0343(5) Uani 1 1 d .
N4 N 0.9449(2) 0.61858(17) 0.05710(15) 0.0176(5) Uani 1 1 d .
N5 N 0.9369(2) 0.57262(19) -0.03079(15) 0.0201(5) Uani 1 1 d .
N6 N 0.7464(3) 0.2749(2) -0.43591(16) 0.0242(5) Uani 1 1 d .
C27 C 1.0137(3) 0.7436(2) 0.24746(19) 0.0200(6) Uani 1 1 d .
C28 C 1.0582(3) 0.8110(2) 0.33792(19) 0.0234(6) Uani 1 1 d .
H28 H 1.0014 0.7986 0.3733 0.028 Uiso 1 1 calc R
C29 C 1.1805(3) 0.8925(2) 0.37394(19) 0.0242(6) Uani 1 1 d .
H29 H 1.2070 0.9367 0.4341 0.029 Uiso 1 1 calc R
C30 C 1.2699(3) 0.9135(2) 0.32443(19) 0.0224(6) Uani 1 1 d .
C31 C 1.3988(3) 0.9981(2) 0.3639(2) 0.0262(7) Uani 1 1 d .
H31 H 1.4254 1.0411 0.4244 0.031 Uiso 1 1 calc R
C32 C 1.4849(3) 1.0184(2) 0.3162(2) 0.0281(7) Uani 1 1 d .
H32 H 1.5707 1.0752 0.3434 0.034 Uiso 1 1 calc R
C33 C 1.4466(3) 0.9557(2) 0.2278(2) 0.0278(7) Uani 1 1 d .
H33 H 1.5071 0.9703 0.1949 0.033 Uiso 1 1 calc R
C34 C 1.3225(3) 0.8727(2) 0.1867(2) 0.0250(6) Uani 1 1 d .
H34 H 1.2988 0.8309 0.1262 0.030 Uiso 1 1 calc R
C35 C 1.2299(3) 0.8491(2) 0.23398(19) 0.0197(6) Uani 1 1 d .
C36 C 1.0973(3) 0.7626(2) 0.19504(18) 0.0188(6) Uani 1 1 d .
C37 C 1.0588(3) 0.6986(2) 0.10433(19) 0.0197(6) Uani 1 1 d .
H37 H 1.1233 0.7161 0.0747 0.024 Uiso 1 1 calc R
C38 C 0.8201(3) 0.4946(2) -0.07516(18) 0.0179(6) Uani 1 1 d .
C39 C 0.7990(3) 0.4391(2) -0.17056(18) 0.0193(6) Uani 1 1 d .
C40 C 0.8955(3) 0.4773(2) -0.20847(18) 0.0186(6) Uani 1 1 d .
H40 H 0.9735 0.5398 -0.1744 0.022 Uiso 1 1 calc R
C41 C 0.8784(3) 0.4243(2) -0.29620(18) 0.0196(6) Uani 1 1 d .
H41 H 0.9439 0.4494 -0.3230 0.023 Uiso 1 1 calc R
C42 C 0.7631(3) 0.3337(2) -0.34356(18) 0.0192(6) Uani 1 1 d .
C43 C 0.6635(3) 0.2946(2) -0.30762(19) 0.0215(6) Uani 1 1 d .
H43 H 0.5851 0.2326 -0.3420 0.026 Uiso 1 1 calc R
C44 C 0.6828(3) 0.3494(2) -0.21949(19) 0.0207(6) Uani 1 1 d .
H44 H 0.6164 0.3254 -0.1929 0.025 Uiso 1 1 calc R
C45 C 0.7240(3) 0.4305(2) 0.13380(19) 0.0234(6) Uani 1 1 d .
H45A H 0.7916 0.4554 0.1900 0.028 Uiso 1 1 calc R
H45B H 0.6360 0.4148 0.1451 0.028 Uiso 1 1 calc R
C46 C 0.7203(3) 0.3297(2) 0.07183(19) 0.0241(6) Uani 1 1 d .
H46A H 0.8109 0.3416 0.0660 0.029 Uiso 1 1 calc R
H46B H 0.6594 0.3066 0.0134 0.029 Uiso 1 1 calc R
C47 C 0.6724(4) 0.2456(3) 0.1052(2) 0.0357(8) Uani 1 1 d .
H47A H 0.5835 0.2362 0.1133 0.043 Uiso 1 1 calc R
H47B H 0.7351 0.2684 0.1628 0.043 Uiso 1 1 calc R
C48 C 0.6622(5) 0.1420(3) 0.0439(3) 0.0532(12) Uani 1 1 d .
H48A H 0.5961 0.1168 -0.0122 0.080 Uiso 1 1 calc R
H48B H 0.6345 0.0921 0.0697 0.080 Uiso 1 1 calc R
H48C H 0.7496 0.1508 0.0348 0.080 Uiso 1 1 calc R
C49 C 0.6438(3) 0.6294(2) 0.07905(19) 0.0209(6) Uani 1 1 d .
H49A H 0.5804 0.5915 0.0195 0.025 Uiso 1 1 calc R
H49B H 0.5909 0.6275 0.1209 0.025 Uiso 1 1 calc R
C50 C 0.7238(3) 0.7418(2) 0.0946(2) 0.0223(6) Uani 1 1 d .
H50A H 0.7845 0.7803 0.1549 0.027 Uiso 1 1 calc R
H50B H 0.7797 0.7438 0.0544 0.027 Uiso 1 1 calc R
C51 C 0.6356(3) 0.7948(3) 0.0808(2) 0.0301(7) Uani 1 1 d .
H51A H 0.5786 0.7915 0.1202 0.036 Uiso 1 1 calc R
H51B H 0.5760 0.7569 0.0201 0.036 Uiso 1 1 calc R
C52 C 0.7156(4) 0.9080(3) 0.0979(2) 0.0384(8) Uani 1 1 d .
H52A H 0.7645 0.9483 0.1601 0.058 Uiso 1 1 calc R
H52B H 0.6543 0.9356 0.0808 0.058 Uiso 1 1 calc R
H52C H 0.7793 0.9125 0.0637 0.058 Uiso 1 1 calc R

loop_
_atom_site_aniso_label
_atom_site_aniso_U_11
_atom_site_aniso_U_22
_atom_site_aniso_U_33
_atom_site_aniso_U_23
_atom_site_aniso_U_13
_atom_site_aniso_U_12
Sn1 0.01827(11) 0.01749(11) 0.01532(10) 0.00659(8) 0.00567(8) 0.00720(8)
O1 0.0208(10) 0.0211(10) 0.0174(10) 0.0077(8) 0.0062(8) 0.0064(9)
O2 0.0231(11) 0.0218(11) 0.0146(10) 0.0053(8) 0.0046(8) 0.0050(9)
O3 0.0366(13) 0.0223(12) 0.0231(12) 0.0027(9) 0.0053(10) 0.0035(10)
O4 0.077(2) 0.0361(15) 0.0207(13) 0.0020(11) 0.0230(14) -0.0053(14)
N1 0.0192(12) 0.0178(12) 0.0148(11) 0.0055(10) 0.0044(9) 0.0075(10)
N2 0.0215(12) 0.0217(12) 0.0137(12) 0.0046(10) 0.0047(10) 0.0078(10)
N3 0.0328(15) 0.0243(14) 0.0171(13) 0.0052(11) 0.0091(11) 0.0092(12)
C1 0.0189(14) 0.0178(14) 0.0205(14) 0.0085(12) 0.0035(11) 0.0079(12)
C2 0.0284(16) 0.0217(15) 0.0164(14) 0.0073(12) 0.0064(12) 0.0119(13)
C3 0.0264(15) 0.0194(14) 0.0136(13) 0.0032(11) 0.0012(12) 0.0094(12)
C4 0.0209(14) 0.0174(14) 0.0209(14) 0.0070(12) 0.0029(11) 0.0090(12)
C5 0.0216(15) 0.0211(15) 0.0216(15) 0.0049(12) 0.0003(12) 0.0066(12)
C6 0.0219(15) 0.0148(14) 0.0272(16) 0.0054(12) 0.0020(12) 0.0038(12)
C7 0.0223(15) 0.0224(15) 0.0254(16) 0.0113(13) 0.0079(12) 0.0093(12)
C8 0.0211(14) 0.0185(14) 0.0195(14) 0.0061(12) 0.0040(12) 0.0079(12)
C9 0.0175(13) 0.0160(13) 0.0200(14) 0.0067(11) 0.0024(11) 0.0081(11)
C10 0.0197(14) 0.0164(13) 0.0159(14) 0.0054(11) 0.0032(11) 0.0075(11)
C11 0.0193(14) 0.0230(15) 0.0190(14) 0.0098(12) 0.0070(11) 0.0106(12)
C12 0.0208(14) 0.0193(14) 0.0179(14) 0.0081(11) 0.0057(11) 0.0118(12)
C13 0.0205(14) 0.0203(14) 0.0164(13) 0.0078(11) 0.0039(11) 0.0106(12)
C14 0.0219(14) 0.0186(14) 0.0223(15) 0.0070(12) 0.0087(12) 0.0090(12)
C15 0.0312(16) 0.0214(15) 0.0194(15) 0.0087(12) 0.0101(13) 0.0106(13)
C16 0.0239(14) 0.0195(14) 0.0182(14) 0.0057(12) 0.0057(12) 0.0117(12)
C17 0.0206(14) 0.0193(14) 0.0219(15) 0.0066(12) 0.0040(12) 0.0060(12)
C18 0.0213(14) 0.0202(14) 0.0169(14) 0.0073(11) 0.0065(11) 0.0078(12)
C19 0.0214(14) 0.0217(14) 0.0210(14) 0.0089(12) 0.0072(12) 0.0105(12)
C20 0.0217(14) 0.0234(15) 0.0227(15) 0.0113(12) 0.0086(12) 0.0109(12)
C21 0.0241(15) 0.0261(16) 0.0354(18) 0.0176(14) 0.0126(13) 0.0144(13)
C22 0.0275(16) 0.0275(16) 0.0363(18) 0.0174(15) 0.0125(14) 0.0147(14)
C23 0.0214(14) 0.0214(14) 0.0181(14) 0.0087(12) 0.0069(11) 0.0097(12)
C24 0.0244(15) 0.0177(14) 0.0181(14) 0.0059(12) 0.0054(12) 0.0073(12)
C25 0.0315(17) 0.0214(15) 0.0247(16) 0.0117(13) 0.0128(13) 0.0099(13)
C26 0.043(2) 0.0200(16) 0.0275(17) 0.0096(13) 0.0127(15) 0.0105(14)
Sn2 0.01866(11) 0.01778(11) 0.01552(11) 0.00511(8) 0.00515(8) 0.00633(8)
O5 0.0210(10) 0.0229(11) 0.0160(10) 0.0050(8) 0.0043(8) 0.0073(9)
O6 0.0210(10) 0.0207(11) 0.0186(10) 0.0042(9) 0.0070(8) 0.0042(9)
O7 0.0332(13) 0.0281(12) 0.0192(11) -0.0014(10) 0.0003(10) 0.0030(10)
O8 0.0336(13) 0.0381(14) 0.0211(12) 0.0061(10) 0.0099(10) 0.0097(11)
N4 0.0188(12) 0.0158(11) 0.0153(11) 0.0042(9) 0.0048(9) 0.0065(10)
N5 0.0208(12) 0.0228(13) 0.0128(11) 0.0043(10) 0.0041(9) 0.0087(10)
N6 0.0256(13) 0.0252(14) 0.0167(12) 0.0038(11) 0.0019(10) 0.0116(11)
C27 0.0190(14) 0.0175(14) 0.0208(14) 0.0058(12) 0.0033(11) 0.0078(12)
C28 0.0272(15) 0.0256(16) 0.0191(15) 0.0074(12) 0.0076(12) 0.0149(13)
C29 0.0285(16) 0.0244(15) 0.0150(14) 0.0019(12) 0.0031(12) 0.0135(13)
C30 0.0233(15) 0.0173(14) 0.0221(15) 0.0049(12) -0.0004(12) 0.0097(12)
C31 0.0257(16) 0.0201(15) 0.0200(15) 0.0013(12) -0.0027(12) 0.0063(13)
C32 0.0228(15) 0.0209(15) 0.0316(17) 0.0076(13) 0.0021(13) 0.0051(13)
C33 0.0244(16) 0.0257(16) 0.0301(17) 0.0106(14) 0.0080(13) 0.0082(13)
C34 0.0245(15) 0.0206(15) 0.0221(15) 0.0034(12) 0.0031(12) 0.0078(13)
C35 0.0210(14) 0.0189(14) 0.0177(14) 0.0058(12) 0.0020(11) 0.0101(12)
C36 0.0187(14) 0.0174(14) 0.0177(14) 0.0039(11) 0.0014(11) 0.0094(11)
C37 0.0189(14) 0.0184(14) 0.0227(15) 0.0088(12) 0.0069(12) 0.0086(12)
C38 0.0184(13) 0.0191(14) 0.0184(14) 0.0081(11) 0.0038(11) 0.0108(12)
C39 0.0225(14) 0.0198(14) 0.0156(14) 0.0047(11) 0.0003(11) 0.0134(12)
C40 0.0186(13) 0.0173(14) 0.0141(13) 0.0013(11) -0.0012(11) 0.0085(11)
C41 0.0191(14) 0.0222(15) 0.0192(14) 0.0087(12) 0.0059(11) 0.0107(12)
C42 0.0218(14) 0.0209(14) 0.0142(13) 0.0049(11) 0.0024(11) 0.0116(12)
C43 0.0162(13) 0.0163(14) 0.0220(15) 0.0028(12) -0.0007(11) 0.0035(11)
C44 0.0189(14) 0.0210(14) 0.0233(15) 0.0092(12) 0.0074(12) 0.0092(12)
C45 0.0280(16) 0.0235(15) 0.0214(15) 0.0108(12) 0.0113(12) 0.0111(13)
C46 0.0253(15) 0.0221(15) 0.0198(15) 0.0067(12) 0.0028(12) 0.0079(13)
C47 0.045(2) 0.0273(18) 0.036(2) 0.0174(16) 0.0078(16) 0.0133(16)
C48 0.081(3) 0.029(2) 0.040(2) 0.0122(18) -0.003(2) 0.023(2)
C49 0.0193(14) 0.0210(14) 0.0202(14) 0.0069(12) 0.0068(11) 0.0076(12)
C50 0.0223(14) 0.0252(15) 0.0227(15) 0.0127(13) 0.0086(12) 0.0105(13)
C51 0.0309(17) 0.0365(19) 0.0317(18) 0.0177(15) 0.0104(14) 0.0201(15)
C52 0.050(2) 0.040(2) 0.046(2) 0.0290(18) 0.0210(18) 0.0277(18)

loop_
_atom_type_symbol
_atom_type_description
_atom_type_scat_dispersion_real
_atom_type_scat_dispersion_imag
_atom_type_scat_source
C C 0.0033 0.0016 'International Tables Vol C Tables 4.2.6.8 and 6.1.1.4'
H H 0.0000 0.0000 'International Tables Vol C Tables 4.2.6.8 and 6.1.1.4'
N N 0.0061 0.0033 'International Tables Vol C Tables 4.2.6.8 and 6.1.1.4'
O O 0.0106 0.0060 'International Tables Vol C Tables 4.2.6.8 and 6.1.1.4'
Sn Sn -0.6537 1.4246 'International Tables Vol C Tables 4.2.6.8 and 6.1.1.4'

loop_
_geom_angle_atom_site_label_1
_geom_angle_atom_site_label_2
_geom_angle_atom_site_label_3
_geom_angle
O1 Sn1 O2 154.96(8)
O1 Sn1 N1 82.36(8)
O1 Sn1 C19 96.13(9)
O1 Sn1 C23 91.69(9)
O2 Sn1 N1 73.62(8)
C19 Sn1 O2 97.45(10)
C19 Sn1 N1 106.77(10)
C23 Sn1 O2 95.09(9)
C23 Sn1 N1 122.19(10)
C23 Sn1 C19 131.03(11)
C1 O1 Sn1 133.71(18)
C12 O2 Sn1 113.80(17)
N2 N1 Sn1 116.29(17)
C11 N1 Sn1 129.25(19)
C11 N1 N2 114.3(2)
C12 N2 N1 110.8(2)
O3 N3 C16 118.7(2)
O4 N3 O3 123.3(3)
O4 N3 C16 118.0(3)
O1 C1 C2 117.0(3)
O1 C1 C10 123.8(3)
C10 C1 C2 119.1(3)
C1 C2 H2 119.2
C3 C2 C1 121.5(3)
C3 C2 H2 119.2
C2 C3 H3 119.4
C2 C3 C4 121.2(3)
C4 C3 H3 119.4
C3 C4 C9 119.3(3)
C5 C4 C3 120.2(3)
C5 C4 C9 120.5(3)
C4 C5 H5 119.5
C6 C5 C4 121.0(3)
C6 C5 H5 119.5
C5 C6 H6 120.3
C5 C6 C7 119.3(3)
C7 C6 H6 120.3
C6 C7 H7 119.8
C8 C7 C6 120.3(3)
C8 C7 H7 119.8
C7 C8 H8 119.0
C7 C8 C9 122.0(3)
C9 C8 H8 119.0
C4 C9 C10 119.0(3)
C8 C9 C4 116.8(3)
C8 C9 C10 124.2(3)
C1 C10 C9 119.9(3)
C1 C10 C11 122.5(3)
C11 C10 C9 117.6(3)
N1 C11 C10 127.4(3)
N1 C11 H11 116.3
C10 C11 H11 116.3
O2 C12 N2 125.3(3)
O2 C12 C13 117.4(2)
N2 C12 C13 117.3(3)
C14 C13 C12 121.7(3)
C14 C13 C18 119.7(3)
C18 C13 C12 118.6(3)
C13 C14 H14 119.8
C15 C14 C13 120.4(3)
C15 C14 H14 119.8
C14 C15 H15 121.0
C16 C15 C14 118.0(3)
C16 C15 H15 121.0
C15 C16 N3 118.6(3)
C17 C16 N3 118.1(3)
C17 C16 C15 123.3(3)
C16 C17 H17 120.9
C16 C17 C18 118.2(3)
C18 C17 H17 120.9
C13 C18 H18 119.8
C17 C18 C13 120.4(3)
C17 C18 H18 119.8
Sn1 C19 H19A 109.4
Sn1 C19 H19B 109.4
H19A C19 H19B 108.0
C20 C19 Sn1 110.96(18)
C20 C19 H19A 109.4
C20 C19 H19B 109.4
C19 C20 H20A 108.9
C19 C20 H20B 108.9
H20A C20 H20B 107.7
C21 C20 C19 113.2(2)
C21 C20 H20A 108.9
C21 C20 H20B 108.9
C20 C21 H21A 109.3
C20 C21 H21B 109.3
C20 C21 C22 111.7(2)
H21A C21 H21B 107.9
C22 C21 H21A 109.3
C22 C21 H21B 109.3
C21 C22 H22A 109.5
C21 C22 H22B 109.5
C21 C22 H22C 109.5
H22A C22 H22B 109.5
H22A C22 H22C 109.5
H22B C22 H22C 109.5
Sn1 C23 H23A 107.9
Sn1 C23 H23B 107.9
H23A C23 H23B 107.2
C24 C23 Sn1 117.77(19)
C24 C23 H23A 107.9
C24 C23 H23B 107.9
C23 C24 H24A 109.4
C23 C24 H24B 109.4
H24A C24 H24B 108.0
C25 C24 C23 111.3(2)
C25 C24 H24A 109.4
C25 C24 H24B 109.4
C24 C25 H25A 108.7
C24 C25 H25B 108.7
C24 C25 C26 114.0(3)
H25A C25 H25B 107.6
C26 C25 H25A 108.7
C26 C25 H25B 108.7
C25 C26 H26A 109.5
C25 C26 H26B 109.5
C25 C26 H26C 109.5
H26A C26 H26B 109.5
H26A C26 H26C 109.5
H26B C26 H26C 109.5
O5 Sn2 O6 154.93(8)
O5 Sn2 N4 81.74(8)
O5 Sn2 C45 93.02(10)
O5 Sn2 C49 95.79(9)
O6 Sn2 N4 73.63(8)
C45 Sn2 O6 96.99(10)
C45 Sn2 N4 124.45(10)
C49 Sn2 O6 96.76(10)
C49 Sn2 N4 109.51(10)
C49 Sn2 C45 126.03(11)
C27 O5 Sn2 134.18(18)
C38 O6 Sn2 113.51(17)
N5 N4 Sn2 116.28(17)
C37 N4 Sn2 129.74(19)
C37 N4 N5 113.9(2)
C38 N5 N4 111.2(2)
O7 N6 O8 124.3(3)
O7 N6 C42 118.2(3)
O8 N6 C42 117.6(2)
O5 C27 C28 116.7(3)
O5 C27 C36 123.8(3)
C36 C27 C28 119.5(3)
C27 C28 H28 119.6
C29 C28 C27 120.9(3)
C29 C28 H28 119.6
C28 C29 H29 119.1
C28 C29 C30 121.8(3)
C30 C29 H29 119.1
C29 C30 C31 120.9(3)
C29 C30 C35 119.4(3)
C31 C30 C35 119.7(3)
C30 C31 H31 119.5
C32 C31 C30 120.9(3)
C32 C31 H31 119.5
C31 C32 H32 120.1
C31 C32 C33 119.8(3)
C33 C32 H32 120.1
C32 C33 H33 119.4
C34 C33 C32 121.3(3)
C34 C33 H33 119.4
C33 C34 H34 119.7
C33 C34 C35 120.7(3)
C35 C34 H34 119.7
C30 C35 C36 118.6(3)
C34 C35 C30 117.7(3)
C34 C35 C36 123.7(3)
C27 C36 C35 119.7(3)
C27 C36 C37 122.3(3)
C37 C36 C35 118.0(3)
N4 C37 C36 127.6(3)
N4 C37 H37 116.2
C36 C37 H37 116.2
O6 C38 N5 125.3(3)
O6 C38 C39 118.4(2)
N5 C38 C39 116.3(3)
C40 C39 C38 119.8(2)
C44 C39 C38 119.1(3)
C44 C39 C40 121.1(3)
C39 C40 H40 120.0
C41 C40 C39 120.0(3)
C41 C40 H40 120.0
C40 C41 H41 121.0
C40 C41 C42 118.0(3)
C42 C41 H41 121.0
C41 C42 N6 118.4(3)
C41 C42 C43 123.1(3)
C43 C42 N6 118.4(3)
C42 C43 H43 121.1
C42 C43 C44 117.7(3)
C44 C43 H43 121.1
C39 C44 C43 120.0(3)
C39 C44 H44 120.0
C43 C44 H44 120.0
Sn2 C45 H45A 107.9
Sn2 C45 H45B 107.9
H45A C45 H45B 107.2
C46 C45 Sn2 117.44(19)
C46 C45 H45A 107.9
C46 C45 H45B 107.9
C45 C46 H46A 109.4
C45 C46 H46B 109.4
C45 C46 C47 111.1(3)
H46A C46 H46B 108.0
C47 C46 H46A 109.4
C47 C46 H46B 109.4
C46 C47 H47A 108.9
C46 C47 H47B 108.9
C46 C47 C48 113.2(3)
H47A C47 H47B 107.8
C48 C47 H47A 108.9
C48 C47 H47B 108.9
C47 C48 H48A 109.5
C47 C48 H48B 109.5
C47 C48 H48C 109.5
H48A C48 H48B 109.5
H48A C48 H48C 109.5
H48B C48 H48C 109.5
Sn2 C49 H49A 109.0
Sn2 C49 H49B 109.0
H49A C49 H49B 107.8
C50 C49 Sn2 112.72(19)
C50 C49 H49A 109.0
C50 C49 H49B 109.0
C49 C50 H50A 109.0
C49 C50 H50B 109.0
H50A C50 H50B 107.8
C51 C50 C49 112.9(2)
C51 C50 H50A 109.0
C51 C50 H50B 109.0
C50 C51 H51A 109.0
C50 C51 H51B 109.0
C50 C51 C52 113.1(3)
H51A C51 H51B 107.8
C52 C51 H51A 109.0
C52 C51 H51B 109.0
C51 C52 H52A 109.5
C51 C52 H52B 109.5
C51 C52 H52C 109.5
H52A C52 H52B 109.5
H52A C52 H52C 109.5
H52B C52 H52C 109.5

loop_
_geom_bond_atom_site_label_1
_geom_bond_atom_site_label_2
_geom_bond_distance
Sn1 O1 2.102(2)
Sn1 O2 2.139(2)
Sn1 N1 2.157(2)
Sn1 C19 2.131(3)
Sn1 C23 2.129(3)
O1 C1 1.321(3)
O2 C12 1.303(3)
O3 N3 1.218(3)
O4 N3 1.214(3)
N1 N2 1.409(3)
N1 C11 1.308(4)
N2 C12 1.308(4)
N3 C16 1.479(4)
C1 C2 1.426(4)
C1 C10 1.408(4)
C2 H2 0.9500
C2 C3 1.365(4)
C3 H3 0.9500
C3 C4 1.424(4)
C4 C5 1.412(4)
C4 C9 1.426(4)
C5 H5 0.9500
C5 C6 1.365(4)
C6 H6 0.9500
C6 C7 1.416(4)
C7 H7 0.9500
C7 C8 1.374(4)
C8 H8 0.9500
C8 C9 1.414(4)
C9 C10 1.455(4)
C10 C11 1.430(4)
C11 H11 0.9500
C12 C13 1.484(4)
C13 C14 1.392(4)
C13 C18 1.398(4)
C14 H14 0.9500
C14 C15 1.387(4)
C15 H15 0.9500
C15 C16 1.383(4)
C16 C17 1.373(4)
C17 H17 0.9500
C17 C18 1.385(4)
C18 H18 0.9500
C19 H19A 0.9900
C19 H19B 0.9900
C19 C20 1.537(4)
C20 H20A 0.9900
C20 H20B 0.9900
C20 C21 1.526(4)
C21 H21A 0.9900
C21 H21B 0.9900
C21 C22 1.533(4)
C22 H22A 0.9800
C22 H22B 0.9800
C22 H22C 0.9800
C23 H23A 0.9900
C23 H23B 0.9900
C23 C24 1.530(4)
C24 H24A 0.9900
C24 H24B 0.9900
C24 C25 1.520(4)
C25 H25A 0.9900
C25 H25B 0.9900
C25 C26 1.523(4)
C26 H26A 0.9800
C26 H26B 0.9800
C26 H26C 0.9800
Sn2 O5 2.110(2)
Sn2 O6 2.143(2)
Sn2 N4 2.155(2)
Sn2 C45 2.131(3)
Sn2 C49 2.126(3)
O5 C27 1.321(3)
O6 C38 1.298(3)
O7 N6 1.226(3)
O8 N6 1.226(3)
N4 N5 1.399(3)
N4 C37 1.307(3)
N5 C38 1.308(4)
N6 C42 1.473(4)
C27 C28 1.428(4)
C27 C36 1.403(4)
C28 H28 0.9500
C28 C29 1.356(4)
C29 H29 0.9500
C29 C30 1.415(4)
C30 C31 1.422(4)
C30 C35 1.421(4)
C31 H31 0.9500
C31 C32 1.363(5)
C32 H32 0.9500
C32 C33 1.390(4)
C33 H33 0.9500
C33 C34 1.381(4)
C34 H34 0.9500
C34 C35 1.419(4)
C35 C36 1.459(4)
C36 C37 1.425(4)
C37 H37 0.9500
C38 C39 1.497(4)
C39 C40 1.387(4)
C39 C44 1.387(4)
C40 H40 0.9500
C40 C41 1.387(4)
C41 H41 0.9500
C41 C42 1.386(4)
C42 C43 1.391(4)
C43 H43 0.9500
C43 C44 1.393(4)
C44 H44 0.9500
C45 H45A 0.9900
C45 H45B 0.9900
C45 C46 1.527(4)
C46 H46A 0.9900
C46 H46B 0.9900
C46 C47 1.527(4)
C47 H47A 0.9900
C47 H47B 0.9900
C47 C48 1.527(5)
C48 H48A 0.9800
C48 H48B 0.9800
C48 H48C 0.9800
C49 H49A 0.9900
C49 H49B 0.9900
C49 C50 1.530(4)
C50 H50A 0.9900
C50 H50B 0.9900
C50 C51 1.517(4)
C51 H51A 0.9900
C51 H51B 0.9900
C51 C52 1.534(5)
C52 H52A 0.9800
C52 H52B 0.9800
C52 H52C 0.9800
